data_4134775
loop_
_publ_author_name
'Sorsche, Dieter'
'Miehlich, Matthias E.'
'Searles, Keith'
'Gouget, Guillaume'
'Zolnhofer, Eva M.'
'Fortier, Skye'
'Chen, Chun-Hsing'
'Gau, Michael'
'Carroll, Patrick J.'
'Murray, Christopher B.'
'Caulton, Kenneth G.'
'Khusniyarov, Marat M.'
'Meyer, Karsten'
'Mindiola, Daniel J.'

_publ_section_title
;
 Unusual Dinitrogen Binding and Electron Storage in Dinuclear Iron
 Complexes.
;
_journal_name_full 'Journal of the American Chemical Society'
_journal_paper_doi 10.1021/jacs.0c01488
_journal_year 2020
_chemical_formula_sum 'C71 H114 Fe2 K2 N6 O2'
_chemical_formula_weight 1273.58
_space_group_IT_number 14
_space_group_name_Hall '-P 2ybc'
_space_group_name_H-M_alt 'P 1 21/c 1'
_symmetry_cell_setting monoclinic
_symmetry_Int_Tables_number 14
_symmetry_space_group_name_H-M 'P 1 21/c 1'
_atom_sites_solution_hydrogens geom
_atom_sites_solution_primary direct
_audit_creation_method SHELXL-97
_cell_angle_alpha 90.00
_cell_angle_beta 95.114(3)
_cell_angle_gamma 90.00
_cell_formula_units_Z 4
_cell_length_a 15.2409(10)
_cell_length_b 19.6205(13)
_cell_length_c 25.0846(16)
_cell_measurement_reflns_used 8885
_cell_measurement_temperature 100
_cell_measurement_theta_max 27.19
_cell_measurement_theta_min 2.46
_cell_volume 7471.3(8)
_computing_data_collection 'Bruker APEX2'
_computing_data_reduction 'Bruker SAINT'
_computing_structure_refinement 'SHELXL-97 (Sheldrick, 2008)'
_computing_structure_solution 'SHELXS-97 (Sheldrick, 2008)'
_diffrn_ambient_temperature 100(1)
_diffrn_measured_fraction_theta_full 0.995
_diffrn_measured_fraction_theta_max 0.995
_diffrn_measurement_device 'CCD Area Detector'
_diffrn_measurement_device_type 'Bruker APEXII'
_diffrn_measurement_method 'phi and omega scans'
_diffrn_radiation_monochromator graphite
_diffrn_radiation_source 'sealed tube'
_diffrn_radiation_type MoK\a
_diffrn_radiation_wavelength 0.71073
_diffrn_reflns_av_R_equivalents 0.0586
_diffrn_reflns_av_sigmaI/netI 0.0255
_diffrn_reflns_limit_h_max 19
_diffrn_reflns_limit_h_min -19
_diffrn_reflns_limit_k_max 25
_diffrn_reflns_limit_k_min 0
_diffrn_reflns_limit_l_max 32
_diffrn_reflns_limit_l_min 0
_diffrn_reflns_number 447349
_diffrn_reflns_theta_full 27.54
_diffrn_reflns_theta_max 27.54
_diffrn_reflns_theta_min 1.32
_exptl_absorpt_coefficient_mu 0.543
_exptl_absorpt_correction_T_max 0.7456
_exptl_absorpt_correction_T_min 0.6127
_exptl_absorpt_correction_type multi-scan
_exptl_absorpt_process_details '(SADABS; Sheldrick, 2007)'
_exptl_crystal_density_diffrn 1.132
_exptl_crystal_density_method 'not measured'
_exptl_crystal_description prism
_exptl_crystal_F_000 2752
_exptl_crystal_size_max 0.45
_exptl_crystal_size_mid 0.40
_exptl_crystal_size_min 0.18
_refine_diff_density_max 2.814
_refine_diff_density_min -0.671
_refine_diff_density_rms 0.126
_refine_ls_extinction_method none
_refine_ls_goodness_of_fit_ref 1.061
_refine_ls_hydrogen_treatment constr
_refine_ls_matrix_type full
_refine_ls_number_parameters 813
_refine_ls_number_reflns 17165
_refine_ls_number_restraints 119
_refine_ls_restrained_S_all 1.071
_refine_ls_R_factor_all 0.0710
_refine_ls_R_factor_gt 0.0614
_refine_ls_shift/su_max 0.001
_refine_ls_shift/su_mean 0.000
_refine_ls_structure_factor_coef Fsqd
_refine_ls_weighting_details 'calc w=1/[\s^2^(Fo^2^)+(0.1198P)^2^+14.3388P] where P=(Fo^2^+2Fc^2^)/3'
_refine_ls_weighting_scheme calc
_refine_ls_wR_factor_gt 0.1959
_refine_ls_wR_factor_ref 0.2024
_reflns_number_gt 14301
_reflns_number_total 17165
_reflns_threshold_expression >2sigma(I)
_cod_data_source_file ja0c01488_si_005.cif
_cod_data_source_block 9076
_cod_depositor_comments
;
The following automatic conversions were performed:

data name '_atom_site_symetry_multiplicity' was replaced with
'_atom_site_symmetry_multiplicity' as specified in the replacement
file
'/home/data/users/saulius/crontab/automatic-downloads/rss-feeds/ACS/lib/lists/replacement-tags.lst'.

Automatic conversion script
Id: cif_correct_tags 7550 2019-12-06 10:49:48Z antanas 
;
_cod_original_sg_symbol_H-M 'P 21/c     '
_cod_database_code 4134775

loop_
_symmetry_equiv_pos_as_xyz
'x, y, z'
'-x, y+1/2, -z+1/2'
'-x, -y, -z'
'x, -y-1/2, z-1/2'

loop_
_atom_site_label
_atom_site_type_symbol
_atom_site_fract_x
_atom_site_fract_y
_atom_site_fract_z
_atom_site_U_iso_or_equiv
_atom_site_adp_type
_atom_site_occupancy
_atom_site_symmetry_multiplicity
_atom_site_calc_flag
_atom_site_refinement_flags
_atom_site_disorder_assembly
_atom_site_disorder_group
Fe1 Fe 0.67045(2) 0.172989(19) 0.324397(16) 0.01480(11) Uani 1 1 d . . .
Fe2 Fe 0.71773(2) 0.20472(2) 0.411992(16) 0.01562(11) Uani 1 1 d . . .
K1 K 0.48086(4) 0.23539(4) 0.41078(3) 0.02493(15) Uani 1 1 d . . .
K2 K 0.91091(4) 0.12618(3) 0.35188(3) 0.02430(15) Uani 1 1 d . . .
O1 O 0.33401(18) 0.27412(16) 0.45852(11) 0.0427(7) Uani 1 1 d . . .
O2 O 1.07532(18) 0.06885(18) 0.35729(14) 0.0534(8) Uani 1 1 d . . .
N1 N 0.64256(16) 0.23640(12) 0.47208(10) 0.0178(5) Uani 1 1 d . . .
N2 N 0.69056(14) 0.11114(12) 0.43531(9) 0.0154(4) Uani 1 1 d . . .
N3 N 0.73192(15) 0.08420(12) 0.32001(9) 0.0164(4) Uani 1 1 d . . .
N4 N 0.54114(15) 0.19692(11) 0.30909(9) 0.0154(4) Uani 1 1 d . . .
N5 N 0.68662(15) 0.27348(12) 0.31659(9) 0.0164(4) Uani 1 1 d . . .
N6 N 0.83374(15) 0.24811(12) 0.39988(10) 0.0187(5) Uani 1 1 d . . .
C2 C 0.6411(2) 0.27435(15) 0.55698(12) 0.0229(6) Uani 1 1 d . . .
H2 H 0.6386 0.3039 0.5858 0.030 Uiso 1 1 calc R . .
C3 C 0.64771(19) 0.20224(15) 0.56015(12) 0.0200(6) Uani 1 1 d . . .
C4 C 0.64638(18) 0.18046(14) 0.50709(11) 0.0172(5) Uani 1 1 d . . .
C5 C 0.64932(17) 0.11341(14) 0.48253(11) 0.0161(5) Uani 1 1 d . . .
C6 C 0.61030(18) 0.05596(15) 0.50219(12) 0.0195(5) Uani 1 1 d . . .
H6 H 0.5827 0.0589 0.5337 0.026 Uiso 1 1 calc R . .
C7 C 0.61184(19) -0.00606(15) 0.47540(12) 0.0201(6) Uani 1 1 d . . .
H7 H 0.5844 -0.0444 0.4880 0.027 Uiso 1 1 calc R . .
C8 C 0.65560(18) -0.00884(14) 0.42926(12) 0.0188(5) Uani 1 1 d . . .
H8 H 0.6571 -0.0496 0.4104 0.025 Uiso 1 1 calc R . .
C9 C 0.69719(17) 0.04831(13) 0.41086(11) 0.0153(5) Uani 1 1 d . . .
C10 C 0.74793(17) 0.04087(14) 0.36399(11) 0.0162(5) Uani 1 1 d . . .
C11 C 0.80512(18) -0.01176(14) 0.35185(11) 0.0174(5) Uani 1 1 d . . .
C12 C 0.82079(18) -0.00096(15) 0.29752(12) 0.0192(5) Uani 1 1 d . . .
H12 H 0.8559 -0.0280 0.2776 0.026 Uiso 1 1 calc R . .
C13 C 0.77500(18) 0.05658(14) 0.27911(11) 0.0174(5) Uani 1 1 d . . .
C15 C 0.7317(3) 0.3877(3) 0.4703(3) 0.0536(19) Uani 0.65 1 d PGD A 1
H15a H 0.7520 0.3569 0.4444 0.080 Uiso 0.65 1 calc PR A 1
H15b H 0.7704 0.3856 0.5026 0.080 Uiso 0.65 1 calc PR A 1
H15c H 0.7311 0.4333 0.4563 0.080 Uiso 0.65 1 calc PR A 1
C16 C 0.6050(4) 0.4162(3) 0.52395(18) 0.0477(17) Uani 0.65 1 d PGD A 1
H16a H 0.6032 0.4614 0.5093 0.071 Uiso 0.65 1 calc PR A 1
H16b H 0.6459 0.4148 0.5554 0.071 Uiso 0.65 1 calc PR A 1
H16c H 0.5475 0.4037 0.5333 0.071 Uiso 0.65 1 calc PR A 1
C17 C 0.5761(4) 0.3727(3) 0.42983(18) 0.0452(16) Uani 0.65 1 d PGD A 1
H17a H 0.5962 0.3410 0.4044 0.068 Uiso 0.65 1 calc PR A 1
H17b H 0.5796 0.4182 0.4162 0.068 Uiso 0.65 1 calc PR A 1
H17c H 0.5161 0.3624 0.4358 0.068 Uiso 0.65 1 calc PR A 1
C1 C 0.63914(19) 0.29297(10) 0.50372(11) 0.0210(6) Uani 1 1 d G A .
C14 C 0.63424(18) 0.36675(10) 0.48290(10) 0.0263(6) Uani 1 1 d GD . .
C15' C 0.6685(6) 0.3696(2) 0.42707(17) 0.044(3) Uani 0.35 1 d PG A 2
H15a' H 0.7285 0.3542 0.4293 0.066 Uiso 0.35 1 calc PR A 2
H15b' H 0.6654 0.4157 0.4141 0.066 Uiso 0.35 1 calc PR A 2
H15c' H 0.6329 0.3408 0.4030 0.066 Uiso 0.35 1 calc PR A 2
C16' C 0.6912(5) 0.41299(17) 0.5215(2) 0.038(2) Uani 0.35 1 d PG A 2
H16a' H 0.7512 0.3976 0.5238 0.057 Uiso 0.35 1 calc PR A 2
H16b' H 0.6698 0.4112 0.5564 0.057 Uiso 0.35 1 calc PR A 2
H16c' H 0.6882 0.4590 0.5085 0.057 Uiso 0.35 1 calc PR A 2
C17' C 0.5381(2) 0.3914(2) 0.4793(3) 0.044(3) Uani 0.35 1 d PG A 2
H17a' H 0.5025 0.3626 0.4551 0.066 Uiso 0.35 1 calc PR A 2
H17b' H 0.5350 0.4374 0.4663 0.066 Uiso 0.35 1 calc PR A 2
H17c' H 0.5167 0.3896 0.5141 0.066 Uiso 0.35 1 calc PR A 2
C18 C 0.6616(2) 0.16299(16) 0.61294(12) 0.0240(6) Uani 1 1 d . . .
C19 C 0.6979(3) 0.21144(18) 0.65766(14) 0.0363(8) Uani 1 1 d . . .
H19a H 0.6549 0.2460 0.6629 0.054 Uiso 1 1 calc R . .
H19b H 0.7510 0.2324 0.6478 0.054 Uiso 1 1 calc R . .
H19c H 0.7103 0.1862 0.6902 0.054 Uiso 1 1 calc R . .
C20 C 0.5753(2) 0.13369(17) 0.62988(13) 0.0286(7) Uani 1 1 d . . .
H20a H 0.5360 0.1703 0.6367 0.043 Uiso 1 1 calc R . .
H20b H 0.5872 0.1070 0.6618 0.043 Uiso 1 1 calc R . .
H20c H 0.5485 0.1054 0.6018 0.043 Uiso 1 1 calc R . .
C21 C 0.7309(2) 0.10596(17) 0.61050(13) 0.0280(7) Uani 1 1 d . . .
H21a H 0.7405 0.0844 0.6449 0.042 Uiso 1 1 calc R . .
H21b H 0.7852 0.1252 0.6009 0.042 Uiso 1 1 calc R . .
H21c H 0.7101 0.0728 0.5842 0.042 Uiso 1 1 calc R . .
C22 C 0.85080(18) -0.06801(15) 0.38657(11) 0.0189(5) Uani 1 1 d . . .
C23 C 0.8685(2) -0.04674(18) 0.44482(13) 0.0317(7) Uani 1 1 d . . .
H23a H 0.9052 -0.0069 0.4471 0.048 Uiso 1 1 calc R . .
H23b H 0.8977 -0.0832 0.4649 0.048 Uiso 1 1 calc R . .
H23c H 0.8137 -0.0367 0.4593 0.048 Uiso 1 1 calc R . .
C24 C 0.7983(2) -0.13512(16) 0.38314(16) 0.0333(8) Uani 1 1 d . . .
H24a H 0.8319 -0.1701 0.4023 0.050 Uiso 1 1 calc R . .
H24b H 0.7868 -0.1483 0.3463 0.050 Uiso 1 1 calc R . .
H24c H 0.7436 -0.1288 0.3987 0.050 Uiso 1 1 calc R . .
C25 C 0.9403(2) -0.0837(2) 0.36594(16) 0.0389(9) Uani 1 1 d . . .
H25a H 0.9749 -0.0428 0.3664 0.058 Uiso 1 1 calc R . .
H25b H 0.9315 -0.1008 0.3300 0.058 Uiso 1 1 calc R . .
H25c H 0.9705 -0.1174 0.3885 0.058 Uiso 1 1 calc R . .
C26 C 0.7725(2) 0.08821(15) 0.22385(12) 0.0212(6) Uani 1 1 d . . .
C27 C 0.8109(2) 0.03879(17) 0.18456(13) 0.0281(7) Uani 1 1 d . . .
H27a H 0.8720 0.0309 0.1955 0.042 Uiso 1 1 calc R . .
H27b H 0.8052 0.0582 0.1493 0.042 Uiso 1 1 calc R . .
H27c H 0.7794 -0.0036 0.1843 0.042 Uiso 1 1 calc R . .
C28 C 0.8272(2) 0.15409(17) 0.22588(13) 0.0266(6) Uani 1 1 d . . .
H28a H 0.8042 0.1855 0.2505 0.040 Uiso 1 1 calc R . .
H28b H 0.8242 0.1742 0.1909 0.040 Uiso 1 1 calc R . .
H28c H 0.8875 0.1437 0.2376 0.040 Uiso 1 1 calc R . .
C29 C 0.6775(2) 0.10505(16) 0.20235(12) 0.0234(6) Uani 1 1 d . . .
H29a H 0.6423 0.0644 0.2020 0.035 Uiso 1 1 calc R . .
H29b H 0.6770 0.1227 0.1666 0.035 Uiso 1 1 calc R . .
H29c H 0.6537 0.1385 0.2250 0.035 Uiso 1 1 calc R . .
C30 C 0.46013(18) 0.16704(14) 0.30611(11) 0.0169(5) Uani 1 1 d . . .
C31 C 0.39557(18) 0.21635(15) 0.29467(12) 0.0191(5) Uani 1 1 d . . .
H31 H 0.3351 0.2086 0.2913 0.025 Uiso 1 1 calc R . .
C32 C 0.43661(18) 0.27986(14) 0.28911(12) 0.0182(5) Uani 1 1 d . . .
C33 C 0.52863(18) 0.26607(14) 0.29798(11) 0.0160(5) Uani 1 1 d . . .
C34 C 0.60899(18) 0.30707(14) 0.29889(11) 0.0164(5) Uani 1 1 d . . .
C35 C 0.61142(19) 0.37570(15) 0.28456(12) 0.0205(6) Uani 1 1 d . . .
H35 H 0.5599 0.3974 0.2711 0.027 Uiso 1 1 calc R . .
C36 C 0.6896(2) 0.41190(15) 0.29015(13) 0.0244(6) Uani 1 1 d . . .
H36 H 0.6910 0.4575 0.2802 0.032 Uiso 1 1 calc R . .
C37 C 0.7659(2) 0.37889(15) 0.31086(13) 0.0240(6) Uani 1 1 d . . .
H37 H 0.8183 0.4031 0.3166 0.032 Uiso 1 1 calc R . .
C38 C 0.76398(19) 0.30992(15) 0.32296(12) 0.0192(5) Uani 1 1 d . . .
C39 C 0.84338(19) 0.27819(15) 0.35017(12) 0.0203(6) Uani 1 1 d . . .
C40 C 0.9330(2) 0.28832(16) 0.34373(13) 0.0237(6) Uani 1 1 d . . .
C41 C 0.97816(19) 0.26536(16) 0.39233(13) 0.0242(6) Uani 1 1 d . . .
H41 H 1.0389 0.2656 0.4004 0.032 Uiso 1 1 calc R . .
C42 C 0.91656(19) 0.24248(15) 0.42583(12) 0.0214(6) Uani 1 1 d . . .
C43 C 0.44553(18) 0.09174(14) 0.31733(12) 0.0195(6) Uani 1 1 d . . .
C44 C 0.5070(2) 0.04620(16) 0.28789(15) 0.0272(7) Uani 1 1 d . . .
H44a H 0.4981 0.0549 0.2501 0.041 Uiso 1 1 calc R . .
H44b H 0.4943 -0.0008 0.2947 0.041 Uiso 1 1 calc R . .
H44c H 0.5671 0.0559 0.3004 0.041 Uiso 1 1 calc R . .
C45 C 0.4601(2) 0.07824(16) 0.37756(13) 0.0263(6) Uani 1 1 d . . .
H45a H 0.5180 0.0932 0.3907 0.039 Uiso 1 1 calc R . .
H45b H 0.4546 0.0303 0.3842 0.039 Uiso 1 1 calc R . .
H45c H 0.4169 0.1027 0.3956 0.039 Uiso 1 1 calc R . .
C46 C 0.3505(2) 0.07257(16) 0.29795(14) 0.0262(6) Uani 1 1 d . . .
H46a H 0.3105 0.0997 0.3165 0.039 Uiso 1 1 calc R . .
H46b H 0.3410 0.0252 0.3050 0.039 Uiso 1 1 calc R . .
H46c H 0.3405 0.0808 0.2602 0.039 Uiso 1 1 calc R . .
C47 C 0.38444(19) 0.34505(15) 0.27551(13) 0.0219(6) Uani 1 1 d . . .
C48 C 0.4044(2) 0.40069(16) 0.31802(14) 0.0294(7) Uani 1 1 d . . .
H48a H 0.3869 0.3852 0.3518 0.044 Uiso 1 1 calc R . .
H48b H 0.3724 0.4413 0.3074 0.044 Uiso 1 1 calc R . .
H48c H 0.4665 0.4103 0.3214 0.044 Uiso 1 1 calc R . .
C49 C 0.3990(2) 0.37014(17) 0.21868(14) 0.0271(7) Uani 1 1 d . . .
H49a H 0.4602 0.3806 0.2168 0.041 Uiso 1 1 calc R . .
H49b H 0.3643 0.4103 0.2107 0.041 Uiso 1 1 calc R . .
H49c H 0.3817 0.3351 0.1932 0.041 Uiso 1 1 calc R . .
C50 C 0.2845(2) 0.33068(17) 0.27418(15) 0.0289(7) Uani 1 1 d . . .
H50a H 0.2684 0.2965 0.2477 0.043 Uiso 1 1 calc R . .
H50b H 0.2524 0.3718 0.2653 0.043 Uiso 1 1 calc R . .
H50c H 0.2708 0.3148 0.3087 0.043 Uiso 1 1 calc R . .
C51 C 0.9821(2) 0.31486(19) 0.29729(14) 0.0305(7) Uani 1 1 d . . .
C52 C 0.9234(2) 0.3253(2) 0.24483(15) 0.0351(8) Uani 1 1 d . . .
H52a H 0.8879 0.2855 0.2374 0.053 Uiso 1 1 calc R . .
H52b H 0.9598 0.3329 0.2161 0.053 Uiso 1 1 calc R . .
H52c H 0.8860 0.3641 0.2483 0.053 Uiso 1 1 calc R . .
C53 C 1.0286(3) 0.3818(2) 0.31341(17) 0.0432(9) Uani 1 1 d . . .
H53a H 0.9855 0.4157 0.3200 0.065 Uiso 1 1 calc R . .
H53b H 1.0622 0.3968 0.2850 0.065 Uiso 1 1 calc R . .
H53c H 1.0673 0.3748 0.3453 0.065 Uiso 1 1 calc R . .
C54 C 1.0529(2) 0.2622(2) 0.28578(18) 0.0430(9) Uani 1 1 d . . .
H54a H 1.0901 0.2535 0.3180 0.065 Uiso 1 1 calc R . .
H54b H 1.0878 0.2797 0.2589 0.065 Uiso 1 1 calc R . .
H54c H 1.0250 0.2206 0.2733 0.065 Uiso 1 1 calc R . .
C55 C 0.9332(2) 0.21655(17) 0.48292(13) 0.0250(6) Uani 1 1 d . . .
C56 C 1.0296(2) 0.2293(2) 0.50352(15) 0.0334(8) Uani 1 1 d . . .
H56a H 1.0674 0.2036 0.4824 0.050 Uiso 1 1 calc R . .
H56b H 1.0390 0.2153 0.5403 0.050 Uiso 1 1 calc R . .
H56c H 1.0427 0.2769 0.5008 0.050 Uiso 1 1 calc R . .
C57 C 0.9147(2) 0.13968(18) 0.48596(15) 0.0336(8) Uani 1 1 d . . .
H57a H 0.8554 0.1306 0.4714 0.050 Uiso 1 1 calc R . .
H57b H 0.9219 0.1251 0.5226 0.050 Uiso 1 1 calc R . .
H57c H 0.9551 0.1153 0.4657 0.050 Uiso 1 1 calc R . .
C58 C 0.8743(2) 0.2539(2) 0.51943(14) 0.0369(8) Uani 1 1 d . . .
H58a H 0.8835 0.3022 0.5167 0.055 Uiso 1 1 calc R . .
H58b H 0.8886 0.2396 0.5558 0.055 Uiso 1 1 calc R . .
H58c H 0.8137 0.2435 0.5088 0.055 Uiso 1 1 calc R . .
C59 C 0.3303(3) 0.2570(3) 0.51341(17) 0.0487(10) Uani 1 1 d . . .
H59a H 0.2734 0.2372 0.5187 0.065 Uiso 1 1 calc R . .
H59b H 0.3379 0.2976 0.5353 0.065 Uiso 1 1 calc R . .
C60 C 0.4022(3) 0.2067(2) 0.52947(19) 0.0450(9) Uani 1 1 d . . .
H60a H 0.4000 0.1700 0.5041 0.067 Uiso 1 1 calc R . .
H60b H 0.3942 0.1890 0.5644 0.067 Uiso 1 1 calc R . .
H60c H 0.4583 0.2291 0.5302 0.067 Uiso 1 1 calc R . .
C61 C 0.2618(3) 0.3173(3) 0.4383(2) 0.0670(16) Uani 1 1 d . . .
H61a H 0.2075 0.3000 0.4507 0.089 Uiso 1 1 calc R . .
H61b H 0.2561 0.3154 0.3995 0.089 Uiso 1 1 calc R . .
C62 C 0.2740(6) 0.3899(4) 0.4557(3) 0.102(3) Uani 1 1 d . . .
H62a H 0.2673 0.3934 0.4933 0.152 Uiso 1 1 calc R . .
H62b H 0.2306 0.4179 0.4361 0.152 Uiso 1 1 calc R . .
H62c H 0.3318 0.4050 0.4488 0.152 Uiso 1 1 calc R . .
C63 C 1.1222(3) 0.0572(3) 0.4100(2) 0.0673(15) Uani 1 1 d . . .
H63a H 1.0828 0.0661 0.4375 0.090 Uiso 1 1 calc R . .
H63b H 1.1402 0.0098 0.4129 0.090 Uiso 1 1 calc R . .
C64 C 1.1997(4) 0.1006(5) 0.4189(2) 0.106(3) Uani 1 1 d . . .
H64a H 1.2460 0.0830 0.3994 0.159 Uiso 1 1 calc R . .
H64b H 1.2189 0.1016 0.4564 0.159 Uiso 1 1 calc R . .
H64c H 1.1851 0.1460 0.4068 0.159 Uiso 1 1 calc R . .
C65 C 1.1147(3) 0.0291(3) 0.3179(2) 0.0645(14) Uani 1 1 d . . .
H65a H 1.1099 -0.0190 0.3259 0.086 Uiso 1 1 calc R . .
H65b H 1.1766 0.0406 0.3178 0.086 Uiso 1 1 calc R . .
C66 C 1.0669(4) 0.0448(3) 0.2646(2) 0.0679(14) Uani 1 1 d . . .
H66a H 1.0075 0.0283 0.2637 0.102 Uiso 1 1 calc R . .
H66b H 1.0963 0.0230 0.2369 0.102 Uiso 1 1 calc R . .
H66c H 1.0662 0.0932 0.2589 0.102 Uiso 1 1 calc R . .
C67 C 0.4552(4) 0.3464(5) 0.6484(3) 0.080(3) Uani 0.60 1 d PGU B 1
H67a H 0.5012 0.3774 0.6408 0.119 Uiso 0.60 1 calc PR B 1
H67b H 0.4574 0.3068 0.6261 0.119 Uiso 0.60 1 calc PR B 1
H67c H 0.4630 0.3331 0.6853 0.119 Uiso 0.60 1 calc PR B 1
C68 C 0.3657(4) 0.3815(3) 0.6371(3) 0.074(2) Uani 0.60 1 d PGU B 1
H68a H 0.3588 0.3956 0.5999 0.099 Uiso 0.60 1 calc PR B 1
H68b H 0.3648 0.4223 0.6589 0.099 Uiso 0.60 1 calc PR B 1
C69 C 0.2878(4) 0.3360(3) 0.6484(3) 0.075(2) Uani 0.60 1 d PGU B 1
H69a H 0.2889 0.2953 0.6265 0.100 Uiso 0.60 1 calc PR B 1
H69b H 0.2949 0.3220 0.6856 0.100 Uiso 0.60 1 calc PR B 1
C70 C 0.1978(4) 0.3706(5) 0.6373(4) 0.094(3) Uani 0.60 1 d PGU B 1
H70a H 0.1975 0.4133 0.6566 0.125 Uiso 0.60 1 calc PR B 1
H70b H 0.1872 0.3805 0.5993 0.125 Uiso 0.60 1 calc PR B 1
C71 C 0.1325(6) 0.3293(5) 0.6527(4) 0.113(3) Uani 1 1 d U . .
H71a H 0.0767 0.3517 0.6456 0.169 Uiso 0.60 1 calc PR B 1
H71b H 0.1427 0.3199 0.6903 0.169 Uiso 0.60 1 calc PR B 1
H71c H 0.1321 0.2874 0.6330 0.169 Uiso 0.60 1 calc PR B 1
H71a' H 0.1602 0.2976 0.6780 0.169 Uiso 0.40 1 calc PR B 2
H71b' H 0.1472 0.3750 0.6639 0.169 Uiso 0.40 1 calc PR B 2
H71c' H 0.1529 0.3213 0.6181 0.169 Uiso 0.40 1 calc PR B 2
C67' C -0.0013(10) 0.4534(8) 0.5325(6) 0.095(5) Uani 0.40 1 d PGU B 2
H67a' H 0.0396 0.4750 0.5109 0.143 Uiso 0.40 1 calc PR B 2
H67b' H -0.0309 0.4875 0.5517 0.143 Uiso 0.40 1 calc PR B 2
H67c' H -0.0438 0.4282 0.5099 0.143 Uiso 0.40 1 calc PR B 2
C68' C 0.0484(7) 0.4048(9) 0.5724(6) 0.119(6) Uani 0.40 1 d PGU B 2
H68a' H 0.0779 0.3705 0.5526 0.158 Uiso 0.40 1 calc PR B 2
H68b' H 0.0934 0.4303 0.5937 0.158 Uiso 0.40 1 calc PR B 2
C69' C -0.0107(8) 0.3690(9) 0.6101(6) 0.115(5) Uani 0.40 1 d PGU B 2
H69a' H -0.0401 0.4032 0.6300 0.153 Uiso 0.40 1 calc PR B 2
H69b' H -0.0557 0.3434 0.5888 0.153 Uiso 0.40 1 calc PR B 2
C70' C 0.0398(11) 0.3206(9) 0.6497(6) 0.104(5) Uani 0.40 1 d PGU B 2
H70a' H 0.0200 0.3278 0.6850 0.138 Uiso 0.40 1 calc PR B 2
H70b' H 0.0257 0.2740 0.6392 0.138 Uiso 0.40 1 calc PR B 2

loop_
_atom_site_aniso_label
_atom_site_aniso_U_11
_atom_site_aniso_U_22
_atom_site_aniso_U_33
_atom_site_aniso_U_23
_atom_site_aniso_U_13
_atom_site_aniso_U_12
Fe1 0.01301(19) 0.01384(19) 0.0177(2) 0.00150(14) 0.00212(14) 0.00131(13)
Fe2 0.0151(2) 0.0147(2) 0.0172(2) 0.00027(14) 0.00208(15) -0.00169(13)
K1 0.0222(3) 0.0298(3) 0.0229(3) -0.0042(3) 0.0025(2) 0.0009(2)
K2 0.0175(3) 0.0260(3) 0.0291(3) -0.0009(3) 0.0008(2) -0.0015(2)
O1 0.0340(14) 0.0612(18) 0.0339(14) 0.0063(13) 0.0090(11) 0.0049(13)
O2 0.0241(13) 0.073(2) 0.063(2) -0.0214(17) 0.0057(13) 0.0045(13)
N1 0.0192(11) 0.0162(11) 0.0178(11) -0.0010(9) 0.0014(9) 0.0003(9)
N2 0.0135(10) 0.0164(11) 0.0166(11) -0.0005(9) 0.0024(8) 0.0006(8)
N3 0.0152(10) 0.0167(11) 0.0176(11) 0.0012(9) 0.0026(8) 0.0015(8)
N4 0.0149(10) 0.0137(10) 0.0175(11) -0.0009(8) 0.0006(8) 0.0002(8)
N5 0.0141(10) 0.0175(11) 0.0175(11) 0.0020(9) 0.0008(8) -0.0010(8)
N6 0.0166(11) 0.0181(11) 0.0210(12) 0.0034(9) -0.0003(9) -0.0021(9)
C2 0.0309(15) 0.0177(13) 0.0201(14) -0.0044(11) 0.0032(12) 0.0019(11)
C3 0.0227(14) 0.0196(14) 0.0175(13) -0.0012(11) 0.0012(11) 0.0007(10)
C4 0.0167(12) 0.0168(13) 0.0183(13) 0.0003(10) 0.0036(10) 0.0000(10)
C5 0.0143(12) 0.0175(12) 0.0166(13) 0.0002(10) 0.0014(10) 0.0001(10)
C6 0.0190(13) 0.0213(13) 0.0188(13) 0.0010(11) 0.0045(10) -0.0012(10)
C7 0.0194(13) 0.0179(13) 0.0235(14) 0.0024(11) 0.0054(11) -0.0025(10)
C8 0.0194(13) 0.0150(12) 0.0221(14) -0.0023(10) 0.0034(11) -0.0004(10)
C9 0.0143(11) 0.0141(12) 0.0174(13) 0.0006(10) 0.0007(10) 0.0013(9)
C10 0.0143(12) 0.0156(12) 0.0187(13) 0.0003(10) 0.0017(10) 0.0009(10)
C11 0.0173(12) 0.0173(13) 0.0176(13) -0.0002(10) 0.0012(10) 0.0027(10)
C12 0.0178(13) 0.0202(13) 0.0201(14) -0.0006(11) 0.0039(10) 0.0038(10)
C13 0.0175(12) 0.0187(13) 0.0165(13) 0.0007(10) 0.0036(10) 0.0014(10)
C15 0.050(4) 0.020(3) 0.093(6) 0.008(3) 0.019(4) -0.004(2)
C16 0.088(5) 0.019(2) 0.036(3) -0.002(2) 0.010(3) 0.010(3)
C17 0.077(5) 0.018(2) 0.036(3) 0.006(2) -0.015(3) -0.002(3)
C1 0.0250(14) 0.0158(13) 0.0221(14) -0.0030(11) 0.0011(11) 0.0019(10)
C14 0.0371(17) 0.0166(13) 0.0246(15) -0.0002(11) 0.0000(13) 0.0020(12)
C15' 0.092(10) 0.017(4) 0.024(5) 0.008(4) 0.014(5) 0.001(5)
C16' 0.059(7) 0.018(4) 0.034(5) 0.004(4) -0.010(5) -0.007(4)
C17' 0.038(6) 0.020(5) 0.072(8) 0.010(5) -0.003(5) 0.005(4)
C18 0.0339(16) 0.0214(14) 0.0166(14) -0.0009(11) 0.0020(12) 0.0012(12)
C19 0.060(2) 0.0267(17) 0.0201(16) -0.0035(13) -0.0059(15) -0.0021(16)
C20 0.0396(18) 0.0274(16) 0.0202(15) 0.0011(12) 0.0100(13) 0.0034(13)
C21 0.0290(16) 0.0290(16) 0.0252(16) 0.0025(13) -0.0017(12) 0.0038(13)
C22 0.0193(13) 0.0204(13) 0.0167(13) 0.0008(10) 0.0007(10) 0.0068(10)
C23 0.0387(18) 0.0289(16) 0.0253(16) -0.0044(13) -0.0093(13) 0.0146(14)
C24 0.0316(17) 0.0199(15) 0.046(2) 0.0051(14) -0.0115(15) 0.0037(13)
C25 0.0299(17) 0.047(2) 0.042(2) 0.0180(17) 0.0132(15) 0.0236(16)
C26 0.0230(14) 0.0208(13) 0.0203(14) 0.0035(11) 0.0047(11) 0.0025(11)
C27 0.0339(17) 0.0301(16) 0.0215(15) 0.0021(12) 0.0097(13) 0.0059(13)
C28 0.0277(15) 0.0276(15) 0.0248(15) 0.0058(12) 0.0046(12) -0.0035(12)
C29 0.0266(15) 0.0238(14) 0.0197(14) 0.0037(11) 0.0010(11) 0.0022(11)
C30 0.0146(12) 0.0178(13) 0.0182(13) -0.0007(10) 0.0004(10) -0.0016(10)
C31 0.0148(12) 0.0211(13) 0.0211(14) 0.0000(11) 0.0008(10) 0.0001(10)
C32 0.0159(12) 0.0183(13) 0.0200(13) 0.0017(10) 0.0004(10) 0.0028(10)
C33 0.0157(12) 0.0150(12) 0.0171(13) -0.0001(10) 0.0003(10) 0.0008(10)
C34 0.0166(12) 0.0162(12) 0.0162(13) 0.0010(10) 0.0001(10) -0.0007(10)
C35 0.0207(13) 0.0183(13) 0.0217(14) 0.0039(11) -0.0020(11) 0.0006(10)
C36 0.0266(15) 0.0180(13) 0.0278(16) 0.0075(12) -0.0017(12) -0.0040(11)
C37 0.0211(14) 0.0210(14) 0.0293(16) 0.0069(12) -0.0022(12) -0.0067(11)
C38 0.0181(13) 0.0205(13) 0.0191(13) 0.0033(11) 0.0014(10) -0.0044(10)
C39 0.0180(13) 0.0193(13) 0.0234(14) 0.0038(11) 0.0008(11) -0.0032(10)
C40 0.0185(14) 0.0247(15) 0.0278(16) 0.0044(12) 0.0020(12) -0.0056(11)
C41 0.0144(13) 0.0275(15) 0.0298(16) 0.0035(12) -0.0027(11) -0.0053(11)
C42 0.0172(13) 0.0205(13) 0.0257(15) 0.0031(11) -0.0031(11) -0.0024(10)
C43 0.0162(12) 0.0150(12) 0.0276(15) -0.0009(11) 0.0028(11) -0.0015(10)
C44 0.0229(14) 0.0171(13) 0.0426(19) -0.0039(13) 0.0081(13) -0.0003(11)
C45 0.0273(15) 0.0219(14) 0.0298(16) 0.0050(12) 0.0030(12) -0.0039(12)
C46 0.0199(14) 0.0216(14) 0.0367(17) -0.0047(13) 0.0009(12) -0.0047(11)
C47 0.0174(13) 0.0208(14) 0.0275(15) 0.0062(12) 0.0018(11) 0.0044(11)
C48 0.0303(16) 0.0211(14) 0.0373(18) -0.0004(13) 0.0058(14) 0.0070(12)
C49 0.0208(14) 0.0291(16) 0.0307(17) 0.0094(13) -0.0019(12) -0.0003(12)
C50 0.0178(14) 0.0296(16) 0.0393(19) 0.0088(14) 0.0037(13) 0.0066(12)
C51 0.0213(15) 0.0378(18) 0.0329(18) 0.0083(14) 0.0056(13) -0.0112(13)
C52 0.0311(17) 0.045(2) 0.0298(18) 0.0105(15) 0.0066(14) -0.0130(15)
C53 0.040(2) 0.046(2) 0.044(2) 0.0085(17) 0.0033(17) -0.0251(17)
C54 0.0276(18) 0.059(3) 0.044(2) 0.0070(19) 0.0136(16) -0.0022(17)
C55 0.0193(14) 0.0291(15) 0.0251(15) 0.0054(12) -0.0062(11) -0.0029(12)
C56 0.0226(15) 0.0417(19) 0.0335(18) 0.0082(15) -0.0100(13) -0.0075(14)
C57 0.0278(16) 0.0323(17) 0.0378(19) 0.0138(15) -0.0120(14) -0.0063(13)
C58 0.0325(18) 0.055(2) 0.0225(16) -0.0030(15) -0.0033(13) -0.0012(16)
C59 0.045(2) 0.067(3) 0.036(2) 0.008(2) 0.0111(17) 0.011(2)
C60 0.045(2) 0.041(2) 0.050(2) 0.0105(18) 0.0055(18) -0.0016(17)
C61 0.046(3) 0.109(5) 0.047(3) 0.025(3) 0.010(2) 0.021(3)
C62 0.141(7) 0.091(5) 0.078(4) 0.022(4) 0.032(4) 0.068(5)
C63 0.046(3) 0.097(4) 0.057(3) -0.012(3) -0.005(2) 0.012(3)
C64 0.052(3) 0.220(10) 0.048(3) -0.023(4) 0.014(3) -0.029(5)
C65 0.036(2) 0.076(4) 0.082(4) -0.019(3) 0.010(2) 0.002(2)
C66 0.078(4) 0.061(3) 0.065(3) -0.010(3) 0.009(3) 0.001(3)
C67 0.075(4) 0.104(5) 0.060(4) -0.024(4) 0.004(3) 0.007(4)
C68 0.113(4) 0.068(4) 0.043(3) -0.016(3) 0.012(3) 0.005(3)
C69 0.076(4) 0.109(5) 0.039(3) -0.044(3) 0.000(3) -0.001(3)
C70 0.108(6) 0.090(7) 0.094(7) 0.017(6) 0.060(6) 0.031(5)
C71 0.106(5) 0.123(7) 0.111(6) -0.014(5) 0.020(5) -0.033(5)
C67' 0.060(8) 0.116(11) 0.106(10) -0.027(8) -0.008(8) -0.021(8)
C68' 0.100(11) 0.132(13) 0.122(12) 0.003(9) -0.001(9) -0.025(10)
C69' 0.108(10) 0.129(12) 0.110(11) -0.017(8) 0.022(8) -0.008(9)
C70' 0.087(8) 0.118(11) 0.110(11) -0.009(8) 0.029(9) -0.014(9)

loop_
_atom_type_symbol
_atom_type_description
_atom_type_scat_dispersion_real
_atom_type_scat_dispersion_imag
_atom_type_scat_source
C C 0.0033 0.0016 'International Tables Vol C Tables 4.2.6.8 and 6.1.1.4'
H H 0.0000 0.0000 'International Tables Vol C Tables 4.2.6.8 and 6.1.1.4'
N N 0.0061 0.0033 'International Tables Vol C Tables 4.2.6.8 and 6.1.1.4'
O O 0.0106 0.0060 'International Tables Vol C Tables 4.2.6.8 and 6.1.1.4'
K K 0.2009 0.2494 'International Tables Vol C Tables 4.2.6.8 and 6.1.1.4'
Fe Fe 0.3463 0.8444 'International Tables Vol C Tables 4.2.6.8 and 6.1.1.4'

loop_
_geom_angle_atom_site_label_1
_geom_angle_atom_site_label_2
_geom_angle_atom_site_label_3
_geom_angle
_geom_angle_site_symmetry_1
_geom_angle_site_symmetry_3
_geom_angle_publ_flag
N3 Fe1 N5 142.86(9) . . ?
N3 Fe1 N4 130.36(9) . . ?
N5 Fe1 N4 83.07(9) . . ?
N3 Fe1 Fe2 100.29(7) . . ?
N5 Fe1 Fe2 78.39(7) . . ?
N4 Fe1 Fe2 109.23(7) . . ?
N2 Fe2 N6 130.31(10) . . ?
N2 Fe2 N1 85.38(9) . . ?
N6 Fe2 N1 122.32(10) . . ?
N2 Fe2 Fe1 88.60(7) . . ?
N6 Fe2 Fe1 99.94(7) . . ?
N1 Fe2 Fe1 128.41(7) . . ?
O1 K1 N1 118.29(8) . . ?
O1 K1 N4 142.71(8) . . ?
N1 K1 N4 98.86(7) . . ?
O2 K2 N3 137.11(9) . . ?
O2 K2 N6 134.81(8) . . ?
N3 K2 N6 86.77(7) . . ?
C59 O1 C61 112.6(3) . . ?
C59 O1 K1 117.5(2) . . ?
C61 O1 K1 129.5(3) . . ?
C65 O2 C63 109.7(4) . . ?
C65 O2 K2 128.8(3) . . ?
C63 O2 K2 118.7(3) . . ?
C1 N1 C4 105.8(2) . . ?
C1 N1 Fe2 135.94(19) . . ?
C4 N1 Fe2 103.07(17) . . ?
C1 N1 K1 104.38(17) . . ?
C4 N1 K1 108.97(17) . . ?
Fe2 N1 K1 96.65(9) . . ?
C9 N2 C5 117.5(2) . . ?
C9 N2 Fe2 131.96(18) . . ?
C5 N2 Fe2 110.12(18) . . ?
C13 N3 C10 106.7(2) . . ?
C13 N3 Fe1 130.17(19) . . ?
C10 N3 Fe1 122.69(18) . . ?
C13 N3 K2 79.49(15) . . ?
C10 N3 K2 82.01(15) . . ?
Fe1 N3 K2 99.95(9) . . ?
C30 N4 C33 107.5(2) . . ?
C30 N4 Fe1 140.43(19) . . ?
C33 N4 Fe1 112.09(17) . . ?
C30 N4 K1 78.63(15) . . ?
C33 N4 K1 82.74(15) . . ?
Fe1 N4 K1 105.87(9) . . ?
C38 N5 C34 119.1(2) . . ?
C38 N5 Fe1 127.80(19) . . ?
C34 N5 Fe1 112.93(18) . . ?
C42 N6 C39 106.9(2) . . ?
C42 N6 Fe2 132.7(2) . . ?
C39 N6 Fe2 118.49(18) . . ?
C42 N6 K2 75.31(17) . . ?
C39 N6 K2 84.35(17) . . ?
Fe2 N6 K2 96.06(9) . . ?
C1 C2 C3 108.2(2) . . ?
C4 C3 C2 104.9(3) . . ?
C4 C3 C18 131.3(3) . . ?
C2 C3 C18 123.6(3) . . ?
C3 C4 N1 110.7(2) . . ?
C3 C4 C5 133.0(3) . . ?
N1 C4 C5 116.3(2) . . ?
C6 C5 N2 121.2(3) . . ?
C6 C5 C4 123.7(3) . . ?
N2 C5 C4 115.0(2) . . ?
C5 C6 C7 120.9(3) . . ?
C8 C7 C6 117.9(3) . . ?
C9 C8 C7 120.9(3) . . ?
N2 C9 C8 121.2(2) . . ?
N2 C9 C10 120.5(2) . . ?
C8 C9 C10 118.3(2) . . ?
N3 C10 C11 110.2(2) . . ?
N3 C10 C9 120.2(2) . . ?
C11 C10 C9 128.9(2) . . ?
C10 C11 C12 105.0(2) . . ?
C10 C11 C22 131.7(2) . . ?
C12 C11 C22 123.1(2) . . ?
C13 C12 C11 108.6(2) . . ?
N3 C13 C12 109.4(2) . . ?
N3 C13 C26 123.1(2) . . ?
C12 C13 C26 127.5(3) . . ?
N1 C1 C2 110.3(2) . . ?
N1 C1 C14 124.7(2) . . ?
C2 C1 C14 125.0(2) . . ?
C16 C14 C17 111.1(3) . . ?
C16 C14 C1 112.4(3) . . ?
C17 C14 C1 111.8(3) . . ?
C16 C14 C16' 51.4(4) . . ?
C17 C14 C16' 138.7(3) . . ?
C1 C14 C16' 109.5 . . ?
C16 C14 C17' 60.1(4) . . ?
C17 C14 C17' 56.8(4) . . ?
C1 C14 C17' 109.5 . . ?
C16' C14 C17' 109.5 . . ?
C16 C14 C15' 137.9(3) . . ?
C17 C14 C15' 54.9(4) . . ?
C1 C14 C15' 109.5 . . ?
C16' C14 C15' 109.5 . . ?
C17' C14 C15' 109.5 . . ?
C16 C14 C15 107.7(2) . . ?
C17 C14 C15 106.4(3) . . ?
C1 C14 C15 106.9(3) . . ?
C16' C14 C15 59.4(4) . . ?
C17' C14 C15 143.5(3) . . ?
C15' C14 C15 54.1(4) . . ?
C3 C18 C20 111.9(3) . . ?
C3 C18 C19 109.5(3) . . ?
C20 C18 C19 107.0(3) . . ?
C3 C18 C21 111.9(2) . . ?
C20 C18 C21 110.3(3) . . ?
C19 C18 C21 106.0(3) . . ?
C23 C22 C25 107.0(3) . . ?
C23 C22 C11 112.4(2) . . ?
C25 C22 C11 109.0(2) . . ?
C23 C22 C24 109.6(3) . . ?
C25 C22 C24 106.4(3) . . ?
C11 C22 C24 112.1(2) . . ?
C13 C26 C27 110.4(2) . . ?
C13 C26 C29 110.8(2) . . ?
C27 C26 C29 108.2(3) . . ?
C13 C26 C28 110.2(2) . . ?
C27 C26 C28 108.4(3) . . ?
C29 C26 C28 108.8(2) . . ?
N4 C30 C31 109.4(2) . . ?
N4 C30 C43 123.6(2) . . ?
C31 C30 C43 126.9(2) . . ?
C30 C31 C32 108.9(2) . . ?
C31 C32 C33 104.8(2) . . ?
C31 C32 C47 122.4(2) . . ?
C33 C32 C47 132.7(3) . . ?
N4 C33 C32 109.3(2) . . ?
N4 C33 C34 115.6(2) . . ?
C32 C33 C34 135.1(3) . . ?
N5 C34 C35 119.9(2) . . ?
N5 C34 C33 115.5(2) . . ?
C35 C34 C33 124.6(3) . . ?
C36 C35 C34 120.8(3) . . ?
C35 C36 C37 118.9(3) . . ?
C38 C37 C36 120.2(3) . . ?
N5 C38 C37 121.1(3) . . ?
N5 C38 C39 119.6(2) . . ?
C37 C38 C39 118.7(3) . . ?
N6 C39 C40 110.0(3) . . ?
N6 C39 C38 116.4(2) . . ?
C40 C39 C38 130.9(3) . . ?
C39 C40 C41 105.0(3) . . ?
C39 C40 C51 133.0(3) . . ?
C41 C40 C51 122.0(3) . . ?
C42 C41 C40 108.7(3) . . ?
N6 C42 C41 109.3(3) . . ?
N6 C42 C55 122.9(3) . . ?
C41 C42 C55 127.8(3) . . ?
C30 C43 C45 109.8(2) . . ?
C30 C43 C44 111.8(2) . . ?
C45 C43 C44 109.5(3) . . ?
C30 C43 C46 109.2(2) . . ?
C45 C43 C46 108.7(2) . . ?
C44 C43 C46 107.8(2) . . ?
C32 C47 C48 111.9(3) . . ?
C32 C47 C49 111.0(2) . . ?
C48 C47 C49 112.2(3) . . ?
C32 C47 C50 110.1(2) . . ?
C48 C47 C50 106.2(3) . . ?
C49 C47 C50 105.1(3) . . ?
C53 C51 C40 109.7(3) . . ?
C53 C51 C52 109.4(3) . . ?
C40 C51 C52 114.2(3) . . ?
C53 C51 C54 108.1(3) . . ?
C40 C51 C54 108.2(3) . . ?
C52 C51 C54 107.0(3) . . ?
C42 C55 C58 110.3(3) . . ?
C42 C55 C56 109.7(3) . . ?
C58 C55 C56 108.5(3) . . ?
C42 C55 C57 111.0(3) . . ?
C58 C55 C57 108.7(3) . . ?
C56 C55 C57 108.5(3) . . ?
O1 C59 C60 108.9(3) . . ?
O1 C61 C62 112.6(5) . . ?
C64 C63 O2 111.7(5) . . ?
O2 C65 C66 107.7(4) . . ?
C67 C68 C69 113.3 . . ?
C70 C69 C68 113.8 . . ?
C71 C70 C69 110.4(7) . . ?
C70 C71 C70' 143.6(11) . . ?
C69' C68' C67' 113.8 . . ?
C70' C69' C68' 113.3 . . ?
C71 C70' C69' 113.6(8) . . ?

loop_
_geom_bond_atom_site_label_1
_geom_bond_atom_site_label_2
_geom_bond_distance
_geom_bond_site_symmetry_2
_geom_bond_publ_flag
Fe1 N3 1.986(2) . ?
Fe1 N5 1.999(2) . ?
Fe1 N4 2.029(2) . ?
Fe1 Fe2 2.3351(6) . ?
Fe2 N2 1.982(2) . ?
Fe2 N6 2.010(2) . ?
Fe2 N1 2.069(2) . ?
K1 O1 2.738(3) . ?
K1 N1 2.786(2) . ?
K1 N4 2.888(2) . ?
K2 O2 2.739(3) . ?
K2 N3 2.893(2) . ?
K2 N6 2.968(3) . ?
O1 C59 1.424(5) . ?
O1 C61 1.446(6) . ?
O2 C65 1.431(6) . ?
O2 C63 1.464(6) . ?
N1 C1 1.368(3) . ?
N1 C4 1.404(4) . ?
N2 C9 1.385(3) . ?
N2 C5 1.390(3) . ?
N3 C13 1.377(4) . ?
N3 C10 1.397(4) . ?
N4 C30 1.363(3) . ?
N4 C33 1.395(3) . ?
N5 C38 1.376(4) . ?
N5 C34 1.392(3) . ?
N6 C42 1.372(4) . ?
N6 C39 1.399(4) . ?
C2 C1 1.383(4) . ?
C2 C3 1.420(4) . ?
C3 C4 1.396(4) . ?
C3 C18 1.530(4) . ?
C4 C5 1.455(4) . ?
C5 C6 1.386(4) . ?
C6 C7 1.391(4) . ?
C7 C8 1.387(4) . ?
C8 C9 1.387(4) . ?
C9 C10 1.471(4) . ?
C10 C11 1.402(4) . ?
C11 C12 1.420(4) . ?
C11 C22 1.534(4) . ?
C12 C13 1.385(4) . ?
C13 C26 1.516(4) . ?
C15 C14 1.600(5) . ?
C16 C14 1.510(4) . ?
C17 C14 1.536(4) . ?
C1 C14 1.5384 . ?
C14 C16' 1.5384 . ?
C14 C17' 1.5384 . ?
C14 C15' 1.5385 . ?
C18 C20 1.530(5) . ?
C18 C19 1.535(4) . ?
C18 C21 1.543(4) . ?
C22 C23 1.520(4) . ?
C22 C25 1.533(4) . ?
C22 C24 1.539(4) . ?
C26 C27 1.535(4) . ?
C26 C29 1.536(4) . ?
C26 C28 1.537(4) . ?
C30 C31 1.392(4) . ?
C30 C43 1.524(4) . ?
C31 C32 1.407(4) . ?
C32 C33 1.426(4) . ?
C32 C47 1.528(4) . ?
C33 C34 1.464(4) . ?
C34 C35 1.395(4) . ?
C35 C36 1.383(4) . ?
C36 C37 1.391(4) . ?
C37 C38 1.388(4) . ?
C38 C39 1.473(4) . ?
C39 C40 1.404(4) . ?
C40 C41 1.419(4) . ?
C40 C51 1.531(4) . ?
C41 C42 1.389(4) . ?
C42 C55 1.520(4) . ?
C43 C45 1.530(4) . ?
C43 C44 1.531(4) . ?
C43 C46 1.533(4) . ?
C47 C48 1.538(5) . ?
C47 C49 1.543(4) . ?
C47 C50 1.546(4) . ?
C51 C53 1.529(5) . ?
C51 C52 1.537(5) . ?
C51 C54 1.540(5) . ?
C55 C58 1.526(5) . ?
C55 C56 1.533(4) . ?
C55 C57 1.538(5) . ?
C59 C60 1.501(6) . ?
C61 C62 1.496(10) . ?
C63 C64 1.457(9) . ?
C65 C66 1.497(8) . ?
C67 C68 1.5312 . ?
C68 C69 1.5332 . ?
C69 C70 1.5331 . ?
C70 C71 1.365(11) . ?
C71 C70' 1.419(18) . ?
C67' C68' 1.5333 . ?
C68' C69' 1.5330 . ?
C69' C70' 1.5311 . ?
